data_7206889
loop_
_publ_author_name
'Tissot, Antoine'
'Bertoni, Roman'
'Collet, Eric'
'Toupet, Loic'
'Boillot, Marie-Laure'

_publ_section_title
;
 The cooperative spin-state transition of an iron(iii) compound
 [FeIII(3-MeO-SalEen)2]PF6: thermal- vs. ultra-fast photo-switching
;
_journal_issue 45
_journal_name_full 'Journal of Materials Chemistry'
_journal_page_first 18347
_journal_paper_doi 10.1039/c1jm14163e
_journal_volume 21
_journal_year 2011
_chemical_formula_sum 'C24 H34 F6 Fe N4 O4 P'
_chemical_formula_weight 643.37
_chemical_name_systematic
;
?
;
_space_group_IT_number 2
_symmetry_cell_setting triclinic
_symmetry_space_group_name_Hall '-P 1'
_symmetry_space_group_name_H-M 'P -1'
_atom_sites_solution_hydrogens geom
_atom_sites_solution_primary direct
_atom_sites_solution_secondary difmap
_audit_creation_method SHELXL-97
_cell_angle_alpha 72.220(10)
_cell_angle_beta 70.450(10)
_cell_angle_gamma 74.130(10)
_cell_formula_units_Z 2
_cell_length_a 10.2970(10)
_cell_length_b 10.716(2)
_cell_length_c 13.955(2)
_cell_measurement_temperature 120(2)
_cell_volume 1356.3(4)
_computing_cell_refinement 'CrysAlis RED, Oxford Diffraction Ltd.,Version 1.171.26'
_computing_data_collection 'CrysAlis CCD, Oxford Diffraction Ltd.,Version 1.171.26'
_computing_data_reduction 'CrysAlis RED, Oxford Diffraction Ltd.,Version 1.171.26'
_computing_molecular_graphics 'PLATON_(Spek, 1998)'
_computing_publication_material 'SHELXL-97 (Sheldrick, 1997)'
_computing_structure_refinement 'SHELXL-97 (Sheldrick, 1997)'
_computing_structure_solution 'SIR-97_(Altomare & al., 1998)'
_diffrn_ambient_temperature 120(2)
_diffrn_detector_area_resol_mean 19.64
_diffrn_measured_fraction_theta_full 0.914
_diffrn_measured_fraction_theta_max 0.914
_diffrn_measurement_device_type 'CCD Saphire 3 Xcalibur'
_diffrn_measurement_method 'omega scan'
_diffrn_radiation_monochromator graphite
_diffrn_radiation_source 'fine-focus sealed tube'
_diffrn_radiation_type MoK\a
_diffrn_radiation_wavelength 0.71073
_diffrn_reflns_av_R_equivalents 0.0671
_diffrn_reflns_av_sigmaI/netI 0.1074
_diffrn_reflns_limit_h_max 13
_diffrn_reflns_limit_h_min -13
_diffrn_reflns_limit_k_max 13
_diffrn_reflns_limit_k_min -13
_diffrn_reflns_limit_l_max 17
_diffrn_reflns_limit_l_min -17
_diffrn_reflns_number 17727
_diffrn_reflns_theta_full 27.00
_diffrn_reflns_theta_max 27.00
_diffrn_reflns_theta_min 2.65
_exptl_absorpt_coefficient_mu 0.695
_exptl_absorpt_correction_type none
_exptl_crystal_colour yellow
_exptl_crystal_density_diffrn 1.575
_exptl_crystal_density_method 'not measured'
_exptl_crystal_description Prism
_exptl_crystal_F_000 666
_exptl_crystal_size_max 0.30
_exptl_crystal_size_mid 0.22
_exptl_crystal_size_min 0.12
_refine_diff_density_max 0.345
_refine_diff_density_min -0.385
_refine_diff_density_rms 0.073
_refine_ls_extinction_method none
_refine_ls_goodness_of_fit_ref 0.781
_refine_ls_hydrogen_treatment constr
_refine_ls_matrix_type full
_refine_ls_number_parameters 361
_refine_ls_number_reflns 5416
_refine_ls_number_restraints 0
_refine_ls_restrained_S_all 0.781
_refine_ls_R_factor_all 0.0925
_refine_ls_R_factor_gt 0.0384
_refine_ls_shift/su_max 0.000
_refine_ls_shift/su_mean 0.000
_refine_ls_structure_factor_coef Fsqd
_refine_ls_weighting_details 'calc w=1/[\s^2^(Fo^2^)+(0.0366P)^2^+0.0000P] where P=(Fo^2^+2Fc^2^)/3'
_refine_ls_weighting_scheme calc
_refine_ls_wR_factor_gt 0.0679
_refine_ls_wR_factor_ref 0.0770
_reflns_number_gt 3095
_reflns_number_total 5416
_reflns_threshold_expression >2sigma(I)
_cod_data_source_file c1jm14163e.txt
_cod_data_source_block fe3salpf6_120
_cod_depositor_comments
;
The following automatic conversions were performed:

'_symmetry_cell_setting' value 'Triclinic' changed to 'triclinic'
according to /home/saulius/struct/CIF-dictionaries/cif_core.dic
dictionary named 'cif_core.dic' version 2.4.1 from 2010-06-29.

Automatic conversion script
Id: cif_fix_values 1715 2011-07-08 13:25:40Z adriana 
;
_cod_original_cell_volume 1356.4(3)
_cod_original_sg_symbol_H-M P-1
_cod_database_code 7206889

loop_
_symmetry_equiv_pos_as_xyz
'x, y, z'
'-x, -y, -z'

loop_
_atom_site_label
_atom_site_type_symbol
_atom_site_fract_x
_atom_site_fract_y
_atom_site_fract_z
_atom_site_U_iso_or_equiv
_atom_site_adp_type
_atom_site_occupancy
_atom_site_symmetry_multiplicity
_atom_site_calc_flag
_atom_site_refinement_flags
P1 P 0.86747(8) -0.16670(8) 0.05210(6) 0.02225(19) Uani 1 1 d .
F1 F 0.93195(16) -0.31868(15) 0.09667(13) 0.0297(4) Uani 1 1 d .
F2 F 0.80374(16) -0.01456(15) 0.00862(13) 0.0334(4) Uani 1 1 d .
F3 F 0.71632(15) -0.18734(15) 0.13077(13) 0.0291(4) Uani 1 1 d .
F4 F 1.01915(15) -0.14641(15) -0.02536(13) 0.0278(4) Uani 1 1 d .
F5 F 0.83194(16) -0.20910(17) -0.03392(13) 0.0339(4) Uani 1 1 d .
F6 F 0.90317(15) -0.12470(15) 0.13970(13) 0.0283(4) Uani 1 1 d .
Fe1 Fe 0.62873(4) 0.23825(4) 0.25404(3) 0.01931(12) Uani 1 1 d .
O1 O 0.45725(18) 0.35695(17) 0.25470(14) 0.0208(5) Uani 1 1 d .
O2 O 0.25194(19) 0.56022(18) 0.24206(16) 0.0258(5) Uani 1 1 d .
N1 N 0.5404(2) 0.0859(2) 0.32685(18) 0.0189(5) Uani 1 1 d .
N2 N 0.8118(2) 0.1014(2) 0.25162(17) 0.0174(5) Uani 1 1 d .
H2 H 0.8407 0.0742 0.1893 0.021 Uiso 1 1 calc R
C1 C 0.3311(3) 0.3323(3) 0.3087(2) 0.0203(7) Uani 1 1 d .
C2 C 0.2160(3) 0.4417(3) 0.3037(2) 0.0221(7) Uani 1 1 d .
C3 C 0.0818(3) 0.4253(3) 0.3598(2) 0.0288(8) Uani 1 1 d .
H3 H 0.0066 0.5000 0.3581 0.035 Uiso 1 1 calc R
C4 C 0.0547(3) 0.3003(3) 0.4193(2) 0.0295(8) Uani 1 1 d .
H4 H -0.0388 0.2902 0.4578 0.035 Uiso 1 1 calc R
C5 C 0.1616(3) 0.1918(3) 0.4228(2) 0.0250(7) Uani 1 1 d .
H5 H 0.1418 0.1063 0.4621 0.030 Uiso 1 1 calc R
C6 C 0.3014(3) 0.2065(3) 0.3680(2) 0.0194(6) Uani 1 1 d .
C7 C 0.4090(3) 0.0891(3) 0.3734(2) 0.0207(7) Uani 1 1 d .
H7 H 0.3811 0.0072 0.4145 0.025 Uiso 1 1 calc R
C8 C 0.6397(3) -0.0418(3) 0.3351(2) 0.0230(7) Uani 1 1 d .
H8A H 0.6572 -0.0786 0.2739 0.028 Uiso 1 1 calc R
H8B H 0.6017 -0.1072 0.3994 0.028 Uiso 1 1 calc R
C9 C 0.7733(3) -0.0141(3) 0.3387(2) 0.0215(7) Uani 1 1 d .
H9A H 0.7596 0.0061 0.4064 0.026 Uiso 1 1 calc R
H9B H 0.8494 -0.0934 0.3315 0.026 Uiso 1 1 calc R
C10 C 0.9296(3) 0.1481(3) 0.2599(2) 0.0218(7) Uani 1 1 d .
H10A H 0.8980 0.1827 0.3238 0.026 Uiso 1 1 calc R
H10B H 0.9537 0.2232 0.1991 0.026 Uiso 1 1 calc R
C11 C 1.0611(3) 0.0416(3) 0.2639(2) 0.0275(7) Uani 1 1 d .
H11A H 1.1345 0.0804 0.2678 0.041 Uiso 1 1 calc R
H11B H 1.0939 0.0069 0.2008 0.041 Uiso 1 1 calc R
H11C H 1.0397 -0.0314 0.3258 0.041 Uiso 1 1 calc R
C12 C 0.1394(3) 0.6725(3) 0.2380(3) 0.0353(8) Uani 1 1 d .
H12A H 0.1764 0.7521 0.1927 0.053 Uiso 1 1 calc R
H12B H 0.0924 0.6866 0.3087 0.053 Uiso 1 1 calc R
H12C H 0.0719 0.6560 0.2099 0.053 Uiso 1 1 calc R
O21 O 0.62955(17) 0.24748(18) 0.38563(14) 0.0189(5) Uani 1 1 d .
O22 O 0.60922(19) 0.22247(18) 0.58259(15) 0.0232(5) Uani 1 1 d .
N21 N 0.7130(2) 0.3927(2) 0.18218(18) 0.0190(6) Uani 1 1 d .
N22 N 0.6401(2) 0.2316(2) 0.10565(18) 0.0203(6) Uani 1 1 d .
H22 H 0.7247 0.1769 0.0806 0.024 Uiso 1 1 calc R
C21 C 0.6542(3) 0.3474(3) 0.4083(2) 0.0190(7) Uani 1 1 d .
C22 C 0.6426(3) 0.3398(3) 0.5143(2) 0.0197(7) Uani 1 1 d .
C23 C 0.6628(3) 0.4422(3) 0.5436(2) 0.0223(7) Uani 1 1 d .
H23 H 0.6515 0.4350 0.6154 0.027 Uiso 1 1 calc R
C24 C 0.7002(3) 0.5576(3) 0.4690(2) 0.0222(7) Uani 1 1 d .
H24 H 0.7137 0.6285 0.4899 0.027 Uiso 1 1 calc R
C25 C 0.7167(3) 0.5665(3) 0.3669(2) 0.0234(7) Uani 1 1 d .
H25 H 0.7430 0.6442 0.3162 0.028 Uiso 1 1 calc R
C26 C 0.6959(3) 0.4633(3) 0.3343(2) 0.0199(7) Uani 1 1 d .
C27 C 0.7226(3) 0.4776(3) 0.2251(2) 0.0212(7) Uani 1 1 d .
H27 H 0.7502 0.5581 0.1800 0.025 Uiso 1 1 calc R
C28 C 0.7496(3) 0.4195(3) 0.0680(2) 0.0254(7) Uani 1 1 d .
H28A H 0.8461 0.3721 0.0403 0.031 Uiso 1 1 calc R
H28B H 0.7448 0.5164 0.0368 0.031 Uiso 1 1 calc R
C29 C 0.6462(3) 0.3707(3) 0.0419(2) 0.0264(7) Uani 1 1 d .
H29A H 0.6757 0.3722 -0.0336 0.032 Uiso 1 1 calc R
H29B H 0.5526 0.4287 0.0581 0.032 Uiso 1 1 calc R
C30 C 0.5250(3) 0.1808(3) 0.0967(2) 0.0273(7) Uani 1 1 d .
H30A H 0.4341 0.2302 0.1323 0.033 Uiso 1 1 calc R
H30B H 0.5317 0.0856 0.1345 0.033 Uiso 1 1 calc R
C31 C 0.5244(3) 0.1926(3) -0.0138(2) 0.0331(8) Uani 1 1 d .
H31A H 0.4474 0.1541 -0.0121 0.050 Uiso 1 1 calc R
H31B H 0.6139 0.1444 -0.0502 0.050 Uiso 1 1 calc R
H31C H 0.5116 0.2869 -0.0509 0.050 Uiso 1 1 calc R
C32 C 0.6000(3) 0.2082(3) 0.6889(2) 0.0273(7) Uani 1 1 d .
H32A H 0.5809 0.1195 0.7293 0.041 Uiso 1 1 calc R
H32B H 0.5238 0.2767 0.7166 0.041 Uiso 1 1 calc R
H32C H 0.6889 0.2184 0.6942 0.041 Uiso 1 1 calc R

loop_
_atom_site_aniso_label
_atom_site_aniso_U_11
_atom_site_aniso_U_22
_atom_site_aniso_U_33
_atom_site_aniso_U_23
_atom_site_aniso_U_13
_atom_site_aniso_U_12
P1 0.0174(4) 0.0235(4) 0.0233(5) -0.0050(3) -0.0027(3) -0.0038(3)
F1 0.0253(9) 0.0215(9) 0.0366(12) -0.0040(8) -0.0034(8) -0.0050(7)
F2 0.0279(9) 0.0258(9) 0.0407(12) -0.0041(8) -0.0098(8) 0.0004(7)
F3 0.0178(8) 0.0369(10) 0.0283(11) -0.0076(8) 0.0009(7) -0.0076(7)
F4 0.0209(8) 0.0283(9) 0.0276(11) -0.0042(8) 0.0015(7) -0.0070(7)
F5 0.0292(10) 0.0477(11) 0.0298(11) -0.0153(9) -0.0040(8) -0.0133(8)
F6 0.0242(9) 0.0345(10) 0.0292(11) -0.0134(8) -0.0072(8) -0.0037(7)
Fe1 0.0153(2) 0.0193(2) 0.0213(3) -0.00477(18) -0.00424(18) -0.00123(16)
O1 0.0167(10) 0.0209(11) 0.0198(12) -0.0027(9) -0.0014(9) -0.0028(8)
O2 0.0215(10) 0.0209(11) 0.0325(13) -0.0071(9) -0.0106(9) 0.0048(8)
N1 0.0171(12) 0.0174(13) 0.0223(15) -0.0056(10) -0.0058(11) -0.0020(10)
N2 0.0173(12) 0.0189(13) 0.0155(14) -0.0043(10) -0.0051(10) -0.0016(10)
C1 0.0156(14) 0.0260(17) 0.0220(17) -0.0111(13) -0.0061(13) -0.0008(12)
C2 0.0211(15) 0.0247(17) 0.0232(18) -0.0094(13) -0.0096(13) -0.0002(12)
C3 0.0179(15) 0.0335(19) 0.037(2) -0.0142(16) -0.0111(15) 0.0037(13)
C4 0.0152(14) 0.046(2) 0.029(2) -0.0114(16) -0.0052(14) -0.0074(14)
C5 0.0224(15) 0.0324(18) 0.0215(18) -0.0076(14) -0.0051(13) -0.0071(13)
C6 0.0170(14) 0.0240(16) 0.0184(17) -0.0084(13) -0.0046(12) -0.0024(12)
C7 0.0204(15) 0.0235(16) 0.0199(17) -0.0060(13) -0.0044(13) -0.0073(12)
C8 0.0238(15) 0.0185(15) 0.0252(18) -0.0054(13) -0.0050(13) -0.0036(12)
C9 0.0210(15) 0.0204(16) 0.0173(16) -0.0020(12) -0.0033(12) 0.0001(12)
C10 0.0195(14) 0.0226(16) 0.0266(18) -0.0080(13) -0.0087(13) -0.0036(12)
C11 0.0207(15) 0.0279(17) 0.030(2) -0.0053(14) -0.0076(14) 0.0006(13)
C12 0.0282(17) 0.0291(18) 0.047(2) -0.0098(16) -0.0187(16) 0.0087(14)
O21 0.0177(10) 0.0164(11) 0.0233(12) -0.0076(9) -0.0046(9) -0.0025(8)
O22 0.0269(11) 0.0229(11) 0.0186(12) -0.0014(9) -0.0052(9) -0.0082(9)
N21 0.0150(12) 0.0189(13) 0.0212(15) -0.0051(11) -0.0047(10) 0.0000(10)
N22 0.0151(12) 0.0190(13) 0.0263(15) -0.0067(11) -0.0071(11) 0.0007(10)
C21 0.0101(13) 0.0198(16) 0.0247(18) -0.0085(13) -0.0017(12) 0.0009(11)
C22 0.0133(13) 0.0174(16) 0.0268(18) -0.0032(13) -0.0061(12) -0.0017(11)
C23 0.0161(14) 0.0248(17) 0.0251(18) -0.0086(14) -0.0048(13) -0.0006(12)
C24 0.0179(14) 0.0187(16) 0.032(2) -0.0109(14) -0.0059(13) -0.0022(12)
C25 0.0158(14) 0.0212(16) 0.029(2) -0.0038(14) -0.0038(13) -0.0019(12)
C26 0.0140(13) 0.0201(16) 0.0229(18) -0.0058(13) -0.0037(12) 0.0002(12)
C27 0.0163(14) 0.0196(16) 0.0228(18) -0.0033(13) -0.0022(12) -0.0018(12)
C28 0.0253(16) 0.0211(16) 0.0245(19) -0.0028(13) -0.0037(14) -0.0027(13)
C29 0.0293(16) 0.0229(16) 0.0193(18) -0.0039(13) -0.0063(14) 0.0055(13)
C30 0.0199(15) 0.0316(18) 0.030(2) -0.0097(14) -0.0073(14) -0.0020(13)
C31 0.0282(17) 0.039(2) 0.035(2) -0.0102(16) -0.0154(15) -0.0021(14)
C32 0.0306(17) 0.0298(18) 0.0226(19) -0.0053(14) -0.0083(14) -0.0073(13)

loop_
_atom_type_symbol
_atom_type_description
_atom_type_scat_dispersion_real
_atom_type_scat_dispersion_imag
_atom_type_scat_source
C C 0.0033 0.0016 'International Tables Vol C Tables 4.2.6.8 and 6.1.1.4'
H H 0.0000 0.0000 'International Tables Vol C Tables 4.2.6.8 and 6.1.1.4'
N N 0.0061 0.0033 'International Tables Vol C Tables 4.2.6.8 and 6.1.1.4'
O O 0.0106 0.0060 'International Tables Vol C Tables 4.2.6.8 and 6.1.1.4'
F F 0.0171 0.0103 'International Tables Vol C Tables 4.2.6.8 and 6.1.1.4'
P P 0.1023 0.0942 'International Tables Vol C Tables 4.2.6.8 and 6.1.1.4'
Fe Fe 0.3463 0.8444 'International Tables Vol C Tables 4.2.6.8 and 6.1.1.4'

loop_
_geom_angle_atom_site_label_1
_geom_angle_atom_site_label_2
_geom_angle_atom_site_label_3
_geom_angle
F5 P1 F2 90.67(9)
F5 P1 F1 90.03(9)
F2 P1 F1 179.30(10)
F5 P1 F6 179.62(11)
F2 P1 F6 89.64(9)
F1 P1 F6 89.66(9)
F5 P1 F4 90.30(9)
F2 P1 F4 90.35(9)
F1 P1 F4 89.59(9)
F6 P1 F4 89.93(9)
F5 P1 F3 90.29(9)
F2 P1 F3 89.93(9)
F1 P1 F3 90.12(9)
F6 P1 F3 89.48(9)
F4 P1 F3 179.35(10)
O1 Fe1 O21 94.72(8)
O1 Fe1 N21 85.59(8)
O21 Fe1 N21 93.42(9)
O1 Fe1 N1 93.23(9)
O21 Fe1 N1 86.37(9)
N21 Fe1 N1 178.78(9)
O1 Fe1 N2 176.92(9)
O21 Fe1 N2 87.14(8)
N21 Fe1 N2 96.77(9)
N1 Fe1 N2 84.42(9)
O1 Fe1 N22 87.37(8)
O21 Fe1 N22 176.35(9)
N21 Fe1 N22 83.75(10)
N1 Fe1 N22 96.51(9)
N2 Fe1 N22 90.91(8)
C1 O1 Fe1 126.96(17)
C2 O2 C12 116.0(2)
C7 N1 C8 119.9(2)
C7 N1 Fe1 126.10(19)
C8 N1 Fe1 113.77(17)
C9 N2 C10 111.5(2)
C9 N2 Fe1 105.08(16)
C10 N2 Fe1 115.87(15)
C9 N2 H2 108.0
C10 N2 H2 108.0
Fe1 N2 H2 108.0
O1 C1 C6 125.2(2)
O1 C1 C2 117.0(3)
C6 C1 C2 117.8(3)
O2 C2 C3 124.6(2)
O2 C2 C1 114.7(2)
C3 C2 C1 120.7(3)
C2 C3 C4 120.6(3)
C2 C3 H3 119.7
C4 C3 H3 119.7
C5 C4 C3 120.4(3)
C5 C4 H4 119.8
C3 C4 H4 119.8
C4 C5 C6 120.2(3)
C4 C5 H5 119.9
C6 C5 H5 119.9
C1 C6 C5 120.2(2)
C1 C6 C7 122.0(2)
C5 C6 C7 117.8(3)
N1 C7 C6 125.2(3)
N1 C7 H7 117.4
C6 C7 H7 117.4
N1 C8 C9 106.7(2)
N1 C8 H8A 110.4
C9 C8 H8A 110.4
N1 C8 H8B 110.4
C9 C8 H8B 110.4
H8A C8 H8B 108.6
N2 C9 C8 108.5(2)
N2 C9 H9A 110.0
C8 C9 H9A 110.0
N2 C9 H9B 110.0
C8 C9 H9B 110.0
H9A C9 H9B 108.4
N2 C10 C11 114.3(2)
N2 C10 H10A 108.7
C11 C10 H10A 108.7
N2 C10 H10B 108.7
C11 C10 H10B 108.7
H10A C10 H10B 107.6
C10 C11 H11A 109.5
C10 C11 H11B 109.5
H11A C11 H11B 109.5
C10 C11 H11C 109.5
H11A C11 H11C 109.5
H11B C11 H11C 109.5
O2 C12 H12A 109.5
O2 C12 H12B 109.5
H12A C12 H12B 109.5
O2 C12 H12C 109.5
H12A C12 H12C 109.5
H12B C12 H12C 109.5
C21 O21 Fe1 126.64(17)
C22 O22 C32 116.5(2)
C27 N21 C28 119.7(2)
C27 N21 Fe1 125.5(2)
C28 N21 Fe1 114.25(18)
C30 N22 C29 111.9(2)
C30 N22 Fe1 115.72(18)
C29 N22 Fe1 104.89(16)
C30 N22 H22 108.0
C29 N22 H22 108.0
Fe1 N22 H22 108.0
O21 C21 C26 125.0(3)
O21 C21 C22 118.8(3)
C26 C21 C22 116.2(3)
C23 C22 O22 124.1(3)
C23 C22 C21 121.7(3)
O22 C22 C21 114.2(3)
C22 C23 C24 120.8(3)
C22 C23 H23 119.6
C24 C23 H23 119.6
C25 C24 C23 119.1(3)
C25 C24 H24 120.4
C23 C24 H24 120.4
C24 C25 C26 121.5(3)
C24 C25 H25 119.3
C26 C25 H25 119.3
C25 C26 C21 120.6(3)
C25 C26 C27 117.9(3)
C21 C26 C27 121.5(3)
N21 C27 C26 126.0(3)
N21 C27 H27 117.0
C26 C27 H27 117.0
N21 C28 C29 107.0(2)
N21 C28 H28A 110.3
C29 C28 H28A 110.3
N21 C28 H28B 110.3
C29 C28 H28B 110.3
H28A C28 H28B 108.6
C28 C29 N22 107.8(2)
C28 C29 H29A 110.1
N22 C29 H29A 110.1
C28 C29 H29B 110.1
N22 C29 H29B 110.1
H29A C29 H29B 108.5
N22 C30 C31 115.1(3)
N22 C30 H30A 108.5
C31 C30 H30A 108.5
N22 C30 H30B 108.5
C31 C30 H30B 108.5
H30A C30 H30B 107.5
C30 C31 H31A 109.5
C30 C31 H31B 109.5
H31A C31 H31B 109.5
C30 C31 H31C 109.5
H31A C31 H31C 109.5
H31B C31 H31C 109.5
O22 C32 H32A 109.5
O22 C32 H32B 109.5
H32A C32 H32B 109.5
O22 C32 H32C 109.5
H32A C32 H32C 109.5
H32B C32 H32C 109.5

loop_
_geom_bond_atom_site_label_1
_geom_bond_atom_site_label_2
_geom_bond_distance
P1 F5 1.5808(18)
P1 F2 1.5919(17)
P1 F1 1.5958(17)
P1 F6 1.5998(17)
P1 F4 1.6023(17)
P1 F3 1.6041(17)
Fe1 O1 1.8718(17)
Fe1 O21 1.8718(19)
Fe1 N21 1.921(2)
Fe1 N1 1.925(2)
Fe1 N2 2.045(2)
Fe1 N22 2.057(2)
O1 C1 1.318(3)
O2 C2 1.366(3)
O2 C12 1.427(3)
N1 C7 1.286(3)
N1 C8 1.466(3)
N2 C9 1.480(3)
N2 C10 1.482(3)
N2 H2 0.9300
C1 C6 1.404(4)
C1 C2 1.425(3)
C2 C3 1.371(4)
C3 C4 1.390(4)
C3 H3 0.9500
C4 C5 1.366(4)
C4 H4 0.9500
C5 C6 1.412(4)
C5 H5 0.9500
C6 C7 1.432(3)
C7 H7 0.9500
C8 C9 1.505(4)
C8 H8A 0.9900
C8 H8B 0.9900
C9 H9A 0.9900
C9 H9B 0.9900
C10 C11 1.518(3)
C10 H10A 0.9900
C10 H10B 0.9900
C11 H11A 0.9800
C11 H11B 0.9800
C11 H11C 0.9800
C12 H12A 0.9800
C12 H12B 0.9800
C12 H12C 0.9800
O21 C21 1.312(3)
O22 C22 1.376(3)
O22 C32 1.417(3)
N21 C27 1.271(3)
N21 C28 1.464(3)
N22 C30 1.487(3)
N22 C29 1.491(3)
N22 H22 0.9300
C21 C26 1.416(4)
C21 C22 1.423(4)
C22 C23 1.367(4)
C23 C24 1.402(4)
C23 H23 0.9500
C24 C25 1.354(4)
C24 H24 0.9500
C25 C26 1.407(4)
C25 H25 0.9500
C26 C27 1.422(4)
C27 H27 0.9500
C28 C29 1.489(4)
C28 H28A 0.9900
C28 H28B 0.9900
C29 H29A 0.9900
C29 H29B 0.9900
C30 C31 1.511(4)
C30 H30A 0.9900
C30 H30B 0.9900
C31 H31A 0.9800
C31 H31B 0.9800
C31 H31C 0.9800
C32 H32A 0.9800
C32 H32B 0.9800
C32 H32C 0.9800

loop_
_geom_torsion_atom_site_label_1
_geom_torsion_atom_site_label_2
_geom_torsion_atom_site_label_3
_geom_torsion_atom_site_label_4
_geom_torsion
O21 Fe1 O1 C1 -74.9(2)
N21 Fe1 O1 C1 -168.0(2)
N1 Fe1 O1 C1 11.7(2)
N2 Fe1 O1 C1 52.1(18)
N22 Fe1 O1 C1 108.1(2)
O1 Fe1 N1 C7 -12.4(2)
O21 Fe1 N1 C7 82.1(2)
N21 Fe1 N1 C7 2(5)
N2 Fe1 N1 C7 169.6(2)
N22 Fe1 N1 C7 -100.1(2)
O1 Fe1 N1 C8 173.24(17)
O21 Fe1 N1 C8 -92.23(18)
N21 Fe1 N1 C8 -173(49)
N2 Fe1 N1 C8 -4.76(18)
N22 Fe1 N1 C8 85.52(18)
O1 Fe1 N2 C9 -62.8(18)
O21 Fe1 N2 C9 64.33(17)
N21 Fe1 N2 C9 157.43(17)
N1 Fe1 N2 C9 -22.31(17)
N22 Fe1 N2 C9 -118.76(17)
O1 Fe1 N2 C10 173.6(17)
O21 Fe1 N2 C10 -59.25(19)
N21 Fe1 N2 C10 33.9(2)
N1 Fe1 N2 C10 -145.89(19)
N22 Fe1 N2 C10 117.67(19)
Fe1 O1 C1 C6 -7.0(4)
Fe1 O1 C1 C2 174.75(18)
C12 O2 C2 C3 0.2(4)
C12 O2 C2 C1 -178.2(2)
O1 C1 C2 O2 0.3(4)
C6 C1 C2 O2 -178.1(2)
O1 C1 C2 C3 -178.2(3)
C6 C1 C2 C3 3.5(4)
O2 C2 C3 C4 179.0(3)
C1 C2 C3 C4 -2.7(4)
C2 C3 C4 C5 0.1(5)
C3 C4 C5 C6 1.7(4)
O1 C1 C6 C5 -179.9(3)
C2 C1 C6 C5 -1.7(4)
O1 C1 C6 C7 -1.5(4)
C2 C1 C6 C7 176.7(2)
C4 C5 C6 C1 -0.8(4)
C4 C5 C6 C7 -179.2(3)
C8 N1 C7 C6 -177.5(2)
Fe1 N1 C7 C6 8.5(4)
C1 C6 C7 N1 0.6(4)
C5 C6 C7 N1 179.0(3)
C7 N1 C8 C9 -144.3(3)
Fe1 N1 C8 C9 30.5(3)
C10 N2 C9 C8 171.0(2)
Fe1 N2 C9 C8 44.7(2)
N1 C8 C9 N2 -49.6(3)
C9 N2 C10 C11 56.6(3)
Fe1 N2 C10 C11 176.74(19)
O1 Fe1 O21 C21 -73.78(19)
N21 Fe1 O21 C21 12.07(19)
N1 Fe1 O21 C21 -166.73(19)
N2 Fe1 O21 C21 108.68(19)
N22 Fe1 O21 C21 51.0(14)
O1 Fe1 N21 C27 79.3(2)
O21 Fe1 N21 C27 -15.2(2)
N1 Fe1 N21 C27 65(5)
N2 Fe1 N21 C27 -102.7(2)
N22 Fe1 N21 C27 167.1(2)
O1 Fe1 N21 C28 -91.94(17)
O21 Fe1 N21 C28 173.58(16)
N1 Fe1 N21 C28 -106(5)
N2 Fe1 N21 C28 86.06(17)
N22 Fe1 N21 C28 -4.11(16)
O1 Fe1 N22 C30 -60.97(17)
O21 Fe1 N22 C30 174.0(12)
N21 Fe1 N22 C30 -146.82(18)
N1 Fe1 N22 C30 31.98(18)
N2 Fe1 N22 C30 116.47(18)
O1 Fe1 N22 C29 62.81(16)
O21 Fe1 N22 C29 -62.2(13)
N21 Fe1 N22 C29 -23.04(16)
N1 Fe1 N22 C29 155.76(16)
N2 Fe1 N22 C29 -119.75(16)
Fe1 O21 C21 C26 -5.3(3)
Fe1 O21 C21 C22 176.49(16)
C32 O22 C22 C23 -1.9(3)
C32 O22 C22 C21 178.4(2)
O21 C21 C22 C23 -178.0(2)
C26 C21 C22 C23 3.6(4)
O21 C21 C22 O22 1.7(3)
C26 C21 C22 O22 -176.7(2)
O22 C22 C23 C24 178.4(2)
C21 C22 C23 C24 -1.9(4)
C22 C23 C24 C25 -0.3(4)
C23 C24 C25 C26 0.7(4)
C24 C25 C26 C21 1.2(4)
C24 C25 C26 C27 -176.8(2)
O21 C21 C26 C25 178.5(2)
C22 C21 C26 C25 -3.2(3)
O21 C21 C26 C27 -3.6(4)
C22 C21 C26 C27 174.7(2)
C28 N21 C27 C26 -177.5(2)
Fe1 N21 C27 C26 11.7(4)
C25 C26 C27 N21 177.9(2)
C21 C26 C27 N21 0.0(4)
C27 N21 C28 C29 -141.1(2)
Fe1 N21 C28 C29 30.7(2)
N21 C28 C29 N22 -50.1(3)
C30 N22 C29 C28 171.8(2)
Fe1 N22 C29 C28 45.6(2)
C29 N22 C30 C31 52.6(3)
Fe1 N22 C30 C31 172.63(18)
